data_7206272
loop_
_publ_author_name
'Chen, Haiyan'
'Xiao, Dongrong'
'He, Jianghong'
'Li, Zhifu'
'Zhang, Guangju'
'Sun, Dianzhen'
'Yuan, Ruo'
'Wang, Enbo'
'Luo, Qun-Li'

_publ_section_title
;
 A series of novel entangled coordination frameworks with inherent
 features of self-threading, polyrotaxane and polycatenane
;
_journal_issue 15
_journal_name_full CrystEngComm
_journal_page_first 4988
_journal_paper_doi 10.1039/c1ce05254c
_journal_volume 13
_journal_year 2011
_chemical_formula_sum 'C24 H30 N4 Ni O10 S'
_chemical_formula_weight 625.29
_chemical_name_systematic
;
?
;
_space_group_IT_number 2
_symmetry_cell_setting triclinic
_symmetry_space_group_name_Hall '-P 1'
_symmetry_space_group_name_H-M 'P -1'
_atom_sites_solution_hydrogens geom
_atom_sites_solution_primary direct
_atom_sites_solution_secondary difmap
_audit_creation_method SHELXL-97
_cell_angle_alpha 80.84(3)
_cell_angle_beta 79.36(3)
_cell_angle_gamma 86.47(3)
_cell_formula_units_Z 2
_cell_length_a 9.2542(19)
_cell_length_b 12.022(2)
_cell_length_c 13.235(3)
_cell_measurement_reflns_used 8066
_cell_measurement_temperature 293(2)
_cell_measurement_theta_max 26.50
_cell_measurement_theta_min 1.58
_cell_volume 1427.9(5)
_computing_cell_refinement 'SMART (Bruker, 2001)'
_computing_data_collection 'SMART (Bruker, 2001)'
_computing_data_reduction 'SAINT (Bruker, 2001)'
_computing_molecular_graphics 'SHELXTL-PLUS (Sheldrick, 1990)'
_computing_publication_material 'SHELXL-97 (Sheldrick, 1997)'
_computing_structure_refinement 'SHELXL-97 (Sheldrick, 1997)'
_computing_structure_solution 'SHELXS-97 (Sheldrick, 1990)'
_diffrn_ambient_temperature 293(2)
_diffrn_measured_fraction_theta_full 0.971
_diffrn_measured_fraction_theta_max 0.971
_diffrn_measurement_device_type 'Bruker Smart Apex CCD'
_diffrn_measurement_method 'phi and omega scans'
_diffrn_radiation_monochromator graphite
_diffrn_radiation_source 'fine-focus sealed tube'
_diffrn_radiation_type MoK\a
_diffrn_radiation_wavelength 0.71073
_diffrn_reflns_av_R_equivalents 0.0214
_diffrn_reflns_av_sigmaI/netI 0.0434
_diffrn_reflns_limit_h_max 11
_diffrn_reflns_limit_h_min -11
_diffrn_reflns_limit_k_max 11
_diffrn_reflns_limit_k_min -15
_diffrn_reflns_limit_l_max 16
_diffrn_reflns_limit_l_min -15
_diffrn_reflns_number 8066
_diffrn_reflns_theta_full 26.50
_diffrn_reflns_theta_max 26.50
_diffrn_reflns_theta_min 1.58
_exptl_absorpt_coefficient_mu 0.812
_exptl_absorpt_correction_T_max 0.7266
_exptl_absorpt_correction_T_min 0.6681
_exptl_absorpt_correction_type multi-scan
_exptl_absorpt_process_details 'SADABS(Sheldrick, 1996)'
_exptl_crystal_colour green
_exptl_crystal_density_diffrn 1.454
_exptl_crystal_density_method 'not measured'
_exptl_crystal_description block
_exptl_crystal_F_000 652
_exptl_crystal_size_max 0.54
_exptl_crystal_size_mid 0.51
_exptl_crystal_size_min 0.42
_refine_diff_density_max 1.345
_refine_diff_density_min -0.722
_refine_diff_density_rms 0.141
_refine_ls_extinction_method none
_refine_ls_goodness_of_fit_ref 1.070
_refine_ls_hydrogen_treatment mixed
_refine_ls_matrix_type full
_refine_ls_number_parameters 385
_refine_ls_number_reflns 5751
_refine_ls_number_restraints 15
_refine_ls_restrained_S_all 1.074
_refine_ls_R_factor_all 0.0687
_refine_ls_R_factor_gt 0.0633
_refine_ls_shift/su_max 0.000
_refine_ls_shift/su_mean 0.000
_refine_ls_structure_factor_coef Fsqd
_refine_ls_weighting_details 'calc w=1/[\s^2^(Fo^2^)+(0.1700P)^2^+0.0000P] where P=(Fo^2^+2Fc^2^)/3'
_refine_ls_weighting_scheme calc
_refine_ls_wR_factor_gt 0.2047
_refine_ls_wR_factor_ref 0.2130
_reflns_number_gt 4990
_reflns_number_total 5751
_reflns_threshold_expression >2sigma(I)
_cod_data_source_file c1ce05254c.txt
_cod_data_source_block c2b
_cod_original_sg_symbol_H-M P-1
_cod_database_code 7206272

loop_
_symmetry_equiv_pos_as_xyz
'x, y, z'
'-x, -y, -z'

loop_
_atom_site_label
_atom_site_type_symbol
_atom_site_fract_x
_atom_site_fract_y
_atom_site_fract_z
_atom_site_U_iso_or_equiv
_atom_site_adp_type
_atom_site_occupancy
_atom_site_symmetry_multiplicity
_atom_site_calc_flag
_atom_site_refinement_flags
_atom_site_disorder_assembly
_atom_site_disorder_group
Ni1 Ni -0.47784(4) 0.34180(3) -0.18773(3) 0.02482(19) Uani 1 1 d . . .
S1 S 0.22863(10) -0.11754(8) -0.42763(6) 0.0377(3) Uani 1 1 d . . .
O1 O -0.3022(2) 0.2447(2) -0.24866(18) 0.0326(5) Uani 1 1 d . . .
OW1 O -0.6482(3) 0.4471(2) -0.12667(19) 0.0334(5) Uani 1 1 d D . .
O2 O -0.1077(3) 0.3381(2) -0.2345(2) 0.0437(6) Uani 1 1 d . . .
OW2 O -0.3439(3) 0.4835(2) -0.22458(18) 0.0322(5) Uani 1 1 d D . .
OW3 O -0.9222(4) 0.3623(4) 0.0968(3) 0.0834(12) Uani 1 1 d . . .
O3 O 0.6127(2) -0.3791(2) -0.06759(17) 0.0356(5) Uani 1 1 d . . .
OW4 O 0.0552(4) 0.4219(5) -0.1162(4) 0.0832(13) Uani 1 1 d DU . .
O4 O 0.4133(3) -0.3172(2) 0.03592(17) 0.0339(5) Uani 1 1 d . . .
O5 O 0.1356(3) -0.1996(2) -0.4495(2) 0.0495(7) Uani 1 1 d . . .
O6 O 0.3447(3) -0.0696(3) -0.5076(2) 0.0504(7) Uani 1 1 d . . .
N1 N -0.5906(3) 0.1925(2) -0.1412(2) 0.0316(6) Uani 1 1 d . . .
N2 N -0.7152(4) 0.0534(3) -0.0423(3) 0.0461(8) Uani 1 1 d . . .
N3 N -0.5516(3) 0.3751(2) -0.3295(2) 0.0300(6) Uani 1 1 d . . .
N4 N -0.6831(3) 0.4493(3) -0.4483(2) 0.0333(6) Uani 1 1 d . . .
C1 C 0.1771(4) 0.0896(3) -0.3651(3) 0.0393(8) Uani 1 1 d . . .
H1A H 0.2784 0.0974 -0.3825 0.047 Uiso 1 1 calc R . .
C2 C 0.0864(4) 0.1743(3) -0.3241(3) 0.0362(8) Uani 1 1 d . . .
H2A H 0.1275 0.2391 -0.3131 0.043 Uiso 1 1 calc R . .
C3 C -0.0658(4) 0.1626(3) -0.2993(2) 0.0293(7) Uani 1 1 d . . .
C4 C -0.1264(4) 0.0663(3) -0.3163(3) 0.0342(7) Uani 1 1 d . . .
H4A H -0.2279 0.0594 -0.3016 0.041 Uiso 1 1 calc R . .
C5 C -0.0379(4) -0.0201(3) -0.3549(3) 0.0367(8) Uani 1 1 d . . .
H5A H -0.0785 -0.0858 -0.3641 0.044 Uiso 1 1 calc R . .
C6 C 0.1139(4) -0.0060(3) -0.3796(3) 0.0323(7) Uani 1 1 d . . .
C7 C 0.3077(4) -0.1800(3) -0.3182(3) 0.0343(7) Uani 1 1 d . . .
C8 C 0.2146(4) -0.2340(3) -0.2314(3) 0.0372(8) Uani 1 1 d . . .
H8A H 0.1148 -0.2387 -0.2321 0.045 Uiso 1 1 calc R . .
C9 C 0.2732(4) -0.2807(3) -0.1440(3) 0.0325(7) Uani 1 1 d . . .
H9A H 0.2117 -0.3130 -0.0841 0.039 Uiso 1 1 calc R . .
C10 C 0.4245(4) -0.2791(3) -0.1464(2) 0.0288(7) Uani 1 1 d . . .
C11 C 0.5161(4) -0.2284(3) -0.2357(3) 0.0384(8) Uani 1 1 d . . .
H11A H 0.6172 -0.2299 -0.2379 0.046 Uiso 1 1 calc R . .
C12 C 0.4576(4) -0.1759(3) -0.3213(3) 0.0388(8) Uani 1 1 d . . .
H12A H 0.5180 -0.1389 -0.3794 0.047 Uiso 1 1 calc R . .
C13 C -0.1647(3) 0.2567(3) -0.2569(2) 0.0279(6) Uani 1 1 d . . .
C14 C 0.4877(4) -0.3297(3) -0.0513(2) 0.0298(7) Uani 1 1 d . . .
C15 C -0.6814(4) 0.1610(3) -0.0525(3) 0.0427(9) Uani 1 1 d . . .
H15A H -0.7170 0.2083 -0.0036 0.051 Uiso 1 1 calc R . .
C16 C -0.5676(5) 0.1003(3) -0.1887(3) 0.0507(11) Uani 1 1 d . . .
H16A H -0.5090 0.0969 -0.2533 0.061 Uiso 1 1 calc R . .
C17 C -0.6423(5) 0.0134(4) -0.1284(4) 0.0657(14) Uani 1 1 d . . .
H17A H -0.6435 -0.0596 -0.1432 0.079 Uiso 1 1 calc R . .
C18 C -0.8117(6) -0.0114(5) 0.0469(4) 0.0690(15) Uani 1 1 d . . .
H18A H -0.8391 0.0346 0.1018 0.083 Uiso 1 1 calc R . .
H18B H -0.7576 -0.0777 0.0740 0.083 Uiso 1 1 calc R . .
C19 C -0.9510(6) -0.0479(5) 0.0163(4) 0.0721(15) Uani 1 1 d . . .
H19A H -0.9231 -0.0916 -0.0403 0.087 Uiso 1 1 calc R . .
H19B H -1.0049 -0.0964 0.0750 0.087 Uiso 1 1 calc R . .
C20 C -0.6510(4) 0.4539(3) -0.3539(3) 0.0338(7) Uani 1 1 d . . .
H20A H -0.6933 0.5059 -0.3112 0.041 Uiso 1 1 calc R . .
C21 C -0.5197(4) 0.3175(3) -0.4129(3) 0.0356(7) Uani 1 1 d . . .
H21A H -0.4529 0.2568 -0.4184 0.043 Uiso 1 1 calc R . .
C22 C -0.6007(4) 0.3627(3) -0.4863(3) 0.0386(8) Uani 1 1 d . . .
H22A H -0.5999 0.3389 -0.5499 0.046 Uiso 1 1 calc R . .
C23 C -0.7949(4) 0.5201(3) -0.4974(3) 0.0410(8) Uani 1 1 d . . .
H23A H -0.7607 0.5356 -0.5719 0.049 Uiso 1 1 calc R . .
H23B H -0.8082 0.5915 -0.4709 0.049 Uiso 1 1 calc R . .
C24 C -0.9409(4) 0.4626(3) -0.4759(3) 0.0452(9) Uani 1 1 d . . .
H24A H -0.9736 0.4450 -0.4013 0.054 Uiso 1 1 calc R . .
H24B H -0.9281 0.3923 -0.5041 0.054 Uiso 1 1 calc R . .
HW2A H -0.363(5) 0.531(3) -0.183(3) 0.078(18) Uiso 1 1 d D . .
HW1B H -0.7358(18) 0.440(4) -0.134(2) 0.041(11) Uiso 1 1 d D . .
HW2B H -0.259(2) 0.456(4) -0.223(4) 0.063(15) Uiso 1 1 d D . .
HW1A H -0.643(4) 0.430(3) -0.0632(11) 0.040(11) Uiso 1 1 d D . .
HW4B H 0.028(8) 0.4904(17) -0.126(6) 0.12(3) Uiso 1 1 d D . .
HW4A H 0.012(7) 0.386(4) -0.150(5) 0.11(2) Uiso 1 1 d D . .

loop_
_atom_site_aniso_label
_atom_site_aniso_U_11
_atom_site_aniso_U_22
_atom_site_aniso_U_33
_atom_site_aniso_U_23
_atom_site_aniso_U_13
_atom_site_aniso_U_12
Ni1 0.0197(3) 0.0263(3) 0.0279(3) -0.00250(17) -0.00482(17) 0.00102(17)
S1 0.0408(5) 0.0415(5) 0.0308(5) -0.0074(4) -0.0106(4) 0.0172(4)
O1 0.0203(11) 0.0336(13) 0.0433(13) -0.0079(10) -0.0035(9) 0.0029(9)
OW1 0.0260(12) 0.0376(13) 0.0360(13) -0.0050(10) -0.0067(9) 0.0068(10)
O2 0.0262(12) 0.0447(15) 0.0638(17) -0.0211(13) -0.0073(12) 0.0016(11)
OW2 0.0317(13) 0.0312(12) 0.0345(12) -0.0107(10) -0.0039(10) 0.0009(10)
OW3 0.0471(19) 0.106(3) 0.096(3) -0.023(2) 0.0020(19) -0.018(2)
O3 0.0269(12) 0.0492(14) 0.0327(12) -0.0106(10) -0.0101(9) 0.0106(10)
OW4 0.0456(19) 0.119(4) 0.105(3) -0.056(3) -0.034(2) 0.005(2)
O4 0.0289(12) 0.0421(14) 0.0293(12) -0.0033(10) -0.0051(9) 0.0046(10)
O5 0.0608(18) 0.0473(16) 0.0477(15) -0.0198(12) -0.0243(13) 0.0186(13)
O6 0.0494(16) 0.0633(18) 0.0306(13) 0.0025(12) -0.0021(11) 0.0208(14)
N1 0.0275(14) 0.0266(14) 0.0400(15) -0.0074(11) -0.0022(11) -0.0001(11)
N2 0.0447(18) 0.0446(18) 0.0453(17) 0.0043(14) -0.0031(14) -0.0158(15)
N3 0.0251(13) 0.0348(15) 0.0302(13) -0.0052(11) -0.0054(10) -0.0003(11)
N4 0.0263(14) 0.0412(16) 0.0319(14) 0.0018(12) -0.0097(11) -0.0012(12)
C1 0.0247(16) 0.040(2) 0.050(2) -0.0039(16) -0.0037(14) 0.0049(14)
C2 0.0275(17) 0.0332(18) 0.048(2) -0.0070(15) -0.0065(14) 0.0016(13)
C3 0.0265(15) 0.0341(17) 0.0255(14) 0.0013(12) -0.0070(11) 0.0061(12)
C4 0.0238(15) 0.044(2) 0.0345(17) -0.0055(14) -0.0079(12) 0.0036(13)
C5 0.0343(18) 0.0381(19) 0.0397(18) -0.0038(14) -0.0149(14) 0.0016(14)
C6 0.0299(17) 0.0330(17) 0.0318(16) -0.0030(13) -0.0062(13) 0.0143(13)
C7 0.0353(18) 0.0355(18) 0.0321(17) -0.0066(13) -0.0092(13) 0.0132(14)
C8 0.0287(16) 0.0395(19) 0.0440(19) -0.0013(15) -0.0128(14) 0.0014(14)
C9 0.0284(16) 0.0315(17) 0.0362(17) -0.0018(13) -0.0055(13) 0.0011(13)
C10 0.0286(16) 0.0280(16) 0.0301(16) -0.0045(12) -0.0077(12) 0.0048(12)
C11 0.0268(16) 0.052(2) 0.0341(17) -0.0049(15) -0.0026(13) 0.0071(15)
C12 0.0335(18) 0.046(2) 0.0319(17) 0.0002(14) -0.0009(13) 0.0067(15)
C13 0.0244(15) 0.0313(16) 0.0269(15) -0.0008(12) -0.0063(11) 0.0043(12)
C14 0.0298(16) 0.0306(16) 0.0309(16) -0.0026(12) -0.0117(12) -0.0021(13)
C15 0.043(2) 0.046(2) 0.0385(19) -0.0097(16) 0.0017(15) -0.0108(17)
C16 0.047(2) 0.043(2) 0.059(2) -0.0227(19) 0.0132(19) -0.0141(18)
C17 0.057(3) 0.037(2) 0.096(4) -0.017(2) 0.016(3) -0.011(2)
C18 0.067(3) 0.077(3) 0.053(3) 0.027(2) -0.008(2) -0.034(3)
C19 0.063(3) 0.063(3) 0.076(3) 0.011(3) 0.010(3) -0.023(3)
C20 0.0330(17) 0.0370(18) 0.0314(16) -0.0048(13) -0.0078(13) 0.0043(14)
C21 0.0316(17) 0.0396(19) 0.0356(17) -0.0090(14) -0.0057(13) 0.0075(14)
C22 0.0388(19) 0.050(2) 0.0291(16) -0.0115(15) -0.0092(14) 0.0025(16)
C23 0.0312(18) 0.046(2) 0.0430(19) 0.0122(15) -0.0144(14) -0.0004(15)
C24 0.0334(19) 0.049(2) 0.050(2) 0.0114(17) -0.0156(16) -0.0028(17)

loop_
_atom_type_symbol
_atom_type_description
_atom_type_scat_dispersion_real
_atom_type_scat_dispersion_imag
_atom_type_scat_source
C C 0.0033 0.0016 'International Tables Vol C Tables 4.2.6.8 and 6.1.1.4'
H H 0.0000 0.0000 'International Tables Vol C Tables 4.2.6.8 and 6.1.1.4'
N N 0.0061 0.0033 'International Tables Vol C Tables 4.2.6.8 and 6.1.1.4'
O O 0.0106 0.0060 'International Tables Vol C Tables 4.2.6.8 and 6.1.1.4'
S S 0.1246 0.1234 'International Tables Vol C Tables 4.2.6.8 and 6.1.1.4'
Ni Ni 0.3393 1.1124 'International Tables Vol C Tables 4.2.6.8 and 6.1.1.4'

loop_
_geom_angle_atom_site_label_1
_geom_angle_atom_site_label_2
_geom_angle_atom_site_label_3
_geom_angle
_geom_angle_site_symmetry_1
_geom_angle_site_symmetry_3
_geom_angle_publ_flag
O1 Ni1 N1 86.60(10) . . ?
O1 Ni1 N3 91.86(10) . . ?
N1 Ni1 N3 93.35(12) . . ?
O1 Ni1 OW1 176.98(9) . . ?
N1 Ni1 OW1 96.31(11) . . ?
N3 Ni1 OW1 88.77(11) . . ?
O1 Ni1 OW2 89.45(9) . . ?
N1 Ni1 OW2 172.99(10) . . ?
N3 Ni1 OW2 92.57(10) . . ?
OW1 Ni1 OW2 87.57(10) . . ?
O1 Ni1 O4 92.54(9) . 2 ?
N1 Ni1 O4 87.75(11) . 2 ?
N3 Ni1 O4 175.52(9) . 2 ?
OW1 Ni1 O4 86.79(10) . 2 ?
OW2 Ni1 O4 86.64(10) . 2 ?
O6 S1 O5 119.80(18) . . ?
O6 S1 C7 108.19(17) . . ?
O5 S1 C7 107.56(17) . . ?
O6 S1 C6 108.72(17) . . ?
O5 S1 C6 108.22(17) . . ?
C7 S1 C6 103.09(16) . . ?
C13 O1 Ni1 130.2(2) . . ?
Ni1 OW1 HW1B 121(3) . . ?
Ni1 OW1 HW1A 99(3) . . ?
HW1B OW1 HW1A 108.4(16) . . ?
Ni1 OW2 HW2A 115(4) . . ?
Ni1 OW2 HW2B 104(3) . . ?
HW2A OW2 HW2B 109.0(17) . . ?
HW4B OW4 HW4A 108.8(18) . . ?
C14 O4 Ni1 129.9(2) . 2 ?
C15 N1 C16 105.2(3) . . ?
C15 N1 Ni1 128.1(2) . . ?
C16 N1 Ni1 126.0(2) . . ?
C15 N2 C17 106.8(3) . . ?
C15 N2 C18 126.8(4) . . ?
C17 N2 C18 126.4(4) . . ?
C20 N3 C21 105.1(3) . . ?
C20 N3 Ni1 125.6(2) . . ?
C21 N3 Ni1 129.0(2) . . ?
C20 N4 C22 107.1(3) . . ?
C20 N4 C23 126.1(3) . . ?
C22 N4 C23 126.6(3) . . ?
C6 C1 C2 118.7(3) . . ?
C6 C1 H1A 120.6 . . ?
C2 C1 H1A 120.6 . . ?
C1 C2 C3 120.4(3) . . ?
C1 C2 H2A 119.8 . . ?
C3 C2 H2A 119.8 . . ?
C4 C3 C2 119.5(3) . . ?
C4 C3 C13 120.2(3) . . ?
C2 C3 C13 120.2(3) . . ?
C3 C4 C5 121.0(3) . . ?
C3 C4 H4A 119.5 . . ?
C5 C4 H4A 119.5 . . ?
C4 C5 C6 118.3(3) . . ?
C4 C5 H5A 120.8 . . ?
C6 C5 H5A 120.8 . . ?
C1 C6 C5 122.0(3) . . ?
C1 C6 S1 119.4(3) . . ?
C5 C6 S1 118.6(3) . . ?
C12 C7 C8 121.8(3) . . ?
C12 C7 S1 120.2(3) . . ?
C8 C7 S1 118.0(3) . . ?
C9 C8 C7 119.0(3) . . ?
C9 C8 H8A 120.5 . . ?
C7 C8 H8A 120.5 . . ?
C8 C9 C10 119.8(3) . . ?
C8 C9 H9A 120.1 . . ?
C10 C9 H9A 120.1 . . ?
C9 C10 C11 120.0(3) . . ?
C9 C10 C14 119.7(3) . . ?
C11 C10 C14 120.3(3) . . ?
C12 C11 C10 120.6(3) . . ?
C12 C11 H11A 119.7 . . ?
C10 C11 H11A 119.7 . . ?
C7 C12 C11 118.6(3) . . ?
C7 C12 H12A 120.7 . . ?
C11 C12 H12A 120.7 . . ?
O2 C13 O1 125.2(3) . . ?
O2 C13 C3 119.1(3) . . ?
O1 C13 C3 115.7(3) . . ?
O4 C14 O3 126.2(3) . . ?
O4 C14 C10 117.4(3) . . ?
O3 C14 C10 116.4(3) . . ?
N1 C15 N2 111.5(3) . . ?
N1 C15 H15A 124.2 . . ?
N2 C15 H15A 124.2 . . ?
N1 C16 C17 109.9(4) . . ?
N1 C16 H16A 125.0 . . ?
C17 C16 H16A 125.0 . . ?
C16 C17 N2 106.6(4) . . ?
C16 C17 H17A 126.7 . . ?
N2 C17 H17A 126.7 . . ?
N2 C18 C19 112.1(4) . . ?
N2 C18 H18A 109.2 . . ?
C19 C18 H18A 109.2 . . ?
N2 C18 H18B 109.2 . . ?
C19 C18 H18B 109.2 . . ?
H18A C18 H18B 107.9 . . ?
C19 C19 C18 113.4(6) 2_355 . ?
C19 C19 H19A 108.9 2_355 . ?
C18 C19 H19A 108.9 . . ?
C19 C19 H19B 108.9 2_355 . ?
C18 C19 H19B 108.9 . . ?
H19A C19 H19B 107.7 . . ?
N3 C20 N4 111.6(3) . . ?
N3 C20 H20A 124.2 . . ?
N4 C20 H20A 124.2 . . ?
C22 C21 N3 109.7(3) . . ?
C22 C21 H21A 125.2 . . ?
N3 C21 H21A 125.2 . . ?
N4 C22 C21 106.5(3) . . ?
N4 C22 H22A 126.8 . . ?
C21 C22 H22A 126.8 . . ?
N4 C23 C24 111.4(3) . . ?
N4 C23 H23A 109.4 . . ?
C24 C23 H23A 109.4 . . ?
N4 C23 H23B 109.4 . . ?
C24 C23 H23B 109.4 . . ?
H23A C23 H23B 108.0 . . ?
C23 C24 C24 111.6(4) . 2_364 ?
C23 C24 H24A 109.3 . . ?
C24 C24 H24A 109.3 2_364 . ?
C23 C24 H24B 109.3 . . ?
C24 C24 H24B 109.3 2_364 . ?
H24A C24 H24B 108.0 . . ?

loop_
_geom_bond_atom_site_label_1
_geom_bond_atom_site_label_2
_geom_bond_distance
_geom_bond_site_symmetry_2
_geom_bond_publ_flag
Ni1 O1 2.059(2) . ?
Ni1 N1 2.081(3) . ?
Ni1 N3 2.084(3) . ?
Ni1 OW1 2.086(2) . ?
Ni1 OW2 2.109(2) . ?
Ni1 O4 2.171(2) 2 ?
S1 O6 1.438(3) . ?
S1 O5 1.444(3) . ?
S1 C7 1.781(3) . ?
S1 C6 1.783(3) . ?
O1 C13 1.271(4) . ?
OW1 HW1B 0.843(10) . ?
OW1 HW1A 0.842(10) . ?
O2 C13 1.241(4) . ?
OW2 HW2A 0.843(10) . ?
OW2 HW2B 0.837(10) . ?
O3 C14 1.265(4) . ?
OW4 HW4B 0.845(10) . ?
OW4 HW4A 0.83(6) . ?
O4 C14 1.256(4) . ?
O4 Ni1 2.171(2) 2 ?
N1 C15 1.327(4) . ?
N1 C16 1.347(5) . ?
N2 C15 1.330(5) . ?
N2 C17 1.355(6) . ?
N2 C18 1.484(5) . ?
N3 C20 1.323(4) . ?
N3 C21 1.373(4) . ?
N4 C20 1.347(4) . ?
N4 C22 1.359(5) . ?
N4 C23 1.477(4) . ?
C1 C6 1.375(5) . ?
C1 C2 1.393(5) . ?
C1 H1A 0.9300 . ?
C2 C3 1.397(5) . ?
C2 H2A 0.9300 . ?
C3 C4 1.384(5) . ?
C3 C13 1.521(5) . ?
C4 C5 1.385(5) . ?
C4 H4A 0.9300 . ?
C5 C6 1.397(5) . ?
C5 H5A 0.9300 . ?
C7 C12 1.384(5) . ?
C7 C8 1.397(5) . ?
C8 C9 1.391(5) . ?
C8 H8A 0.9300 . ?
C9 C10 1.396(5) . ?
C9 H9A 0.9300 . ?
C10 C11 1.397(5) . ?
C10 C14 1.511(4) . ?
C11 C12 1.390(5) . ?
C11 H11A 0.9300 . ?
C12 H12A 0.9300 . ?
C15 H15A 0.9300 . ?
C16 C17 1.351(6) . ?
C16 H16A 0.9300 . ?
C17 H17A 0.9300 . ?
C18 C19 1.529(7) . ?
C18 H18A 0.9700 . ?
C18 H18B 0.9700 . ?
C19 C19 1.481(11) 2_355 ?
C19 H19A 0.9700 . ?
C19 H19B 0.9700 . ?
C20 H20A 0.9300 . ?
C21 C22 1.360(5) . ?
C21 H21A 0.9300 . ?
C22 H22A 0.9300 . ?
C23 C24 1.515(5) . ?
C23 H23A 0.9700 . ?
C23 H23B 0.9700 . ?
C24 C24 1.538(7) 2_364 ?
C24 H24A 0.9700 . ?
C24 H24B 0.9700 . ?

loop_
_geom_hbond_atom_site_label_D
_geom_hbond_atom_site_label_H
_geom_hbond_atom_site_label_A
_geom_hbond_distance_DH
_geom_hbond_distance_HA
_geom_hbond_distance_DA
_geom_hbond_angle_DHA
_geom_hbond_site_symmetry_A
OW2 HW2B O2 0.837(10) 1.93(2) 2.711(4) 154(4) .
OW4 HW4A O2 0.83(6) 1.88(2) 2.702(5) 166(6) .
OW2 HW2A O3 0.843(10) 1.980(14) 2.813(3) 169(4) 1_465
OW1 HW1B OW4 0.843(10) 1.927(14) 2.755(4) 167(3) 1_455
OW1 HW1A O3 0.842(10) 1.809(11) 2.645(3) 172(4) 2
OW1 HW1A O4 0.842(10) 2.50(3) 2.925(4) 112(3) 2

loop_
_geom_torsion_atom_site_label_1
_geom_torsion_atom_site_label_2
_geom_torsion_atom_site_label_3
_geom_torsion_atom_site_label_4
_geom_torsion
_geom_torsion_site_symmetry_1
_geom_torsion_site_symmetry_2
_geom_torsion_site_symmetry_3
_geom_torsion_site_symmetry_4
_geom_torsion_publ_flag
N1 Ni1 O1 C13 -147.1(3) . . . . ?
N3 Ni1 O1 C13 119.6(3) . . . . ?
OW1 Ni1 O1 C13 17.5(18) . . . . ?
OW2 Ni1 O1 C13 27.1(3) . . . . ?
O4 Ni1 O1 C13 -59.5(3) 2 . . . ?
O1 Ni1 N1 C15 139.8(3) . . . . ?
N3 Ni1 N1 C15 -128.5(3) . . . . ?
OW1 Ni1 N1 C15 -39.4(3) . . . . ?
OW2 Ni1 N1 C15 84.0(8) . . . . ?
O4 Ni1 N1 C15 47.1(3) 2 . . . ?
O1 Ni1 N1 C16 -28.8(3) . . . . ?
N3 Ni1 N1 C16 62.9(3) . . . . ?
OW1 Ni1 N1 C16 152.0(3) . . . . ?
OW2 Ni1 N1 C16 -84.6(8) . . . . ?
O4 Ni1 N1 C16 -121.5(3) 2 . . . ?
O1 Ni1 N3 C20 -166.1(3) . . . . ?
N1 Ni1 N3 C20 107.2(3) . . . . ?
OW1 Ni1 N3 C20 11.0(3) . . . . ?
OW2 Ni1 N3 C20 -76.6(3) . . . . ?
O4 Ni1 N3 C20 3.1(13) 2 . . . ?
O1 Ni1 N3 C21 19.7(3) . . . . ?
N1 Ni1 N3 C21 -67.0(3) . . . . ?
OW1 Ni1 N3 C21 -163.2(3) . . . . ?
OW2 Ni1 N3 C21 109.3(3) . . . . ?
O4 Ni1 N3 C21 -171.1(11) 2 . . . ?
C6 C1 C2 C3 -0.7(5) . . . . ?
C1 C2 C3 C4 -0.3(5) . . . . ?
C1 C2 C3 C13 -178.5(3) . . . . ?
C2 C3 C4 C5 1.8(5) . . . . ?
C13 C3 C4 C5 179.9(3) . . . . ?
C3 C4 C5 C6 -2.1(5) . . . . ?
C2 C1 C6 C5 0.3(5) . . . . ?
C2 C1 C6 S1 -177.7(3) . . . . ?
C4 C5 C6 C1 1.1(5) . . . . ?
C4 C5 C6 S1 179.1(3) . . . . ?
O6 S1 C6 C1 -40.4(3) . . . . ?
O5 S1 C6 C1 -172.0(3) . . . . ?
C7 S1 C6 C1 74.3(3) . . . . ?
O6 S1 C6 C5 141.5(3) . . . . ?
O5 S1 C6 C5 9.9(3) . . . . ?
C7 S1 C6 C5 -103.8(3) . . . . ?
O6 S1 C7 C12 0.1(4) . . . . ?
O5 S1 C7 C12 130.9(3) . . . . ?
C6 S1 C7 C12 -114.9(3) . . . . ?
O6 S1 C7 C8 -178.7(3) . . . . ?
O5 S1 C7 C8 -48.0(3) . . . . ?
C6 S1 C7 C8 66.2(3) . . . . ?
C12 C7 C8 C9 2.9(5) . . . . ?
S1 C7 C8 C9 -178.3(3) . . . . ?
C7 C8 C9 C10 -3.9(5) . . . . ?
C8 C9 C10 C11 1.4(5) . . . . ?
C8 C9 C10 C14 179.9(3) . . . . ?
C9 C10 C11 C12 2.3(5) . . . . ?
C14 C10 C11 C12 -176.2(3) . . . . ?
C8 C7 C12 C11 0.7(6) . . . . ?
S1 C7 C12 C11 -178.1(3) . . . . ?
C10 C11 C12 C7 -3.3(6) . . . . ?
Ni1 O1 C13 O2 -5.2(5) . . . . ?
Ni1 O1 C13 C3 175.57(19) . . . . ?
C4 C3 C13 O2 174.3(3) . . . . ?
C2 C3 C13 O2 -7.5(5) . . . . ?
C4 C3 C13 O1 -6.5(4) . . . . ?
C2 C3 C13 O1 171.7(3) . . . . ?
Ni1 O4 C14 O3 13.4(5) 2 . . . ?
Ni1 O4 C14 C10 -165.2(2) 2 . . . ?
C9 C10 C14 O4 -37.0(4) . . . . ?
C11 C10 C14 O4 141.5(3) . . . . ?
C9 C10 C14 O3 144.2(3) . . . . ?
C11 C10 C14 O3 -37.2(5) . . . . ?
C16 N1 C15 N2 0.4(5) . . . . ?
Ni1 N1 C15 N2 -170.0(3) . . . . ?
C17 N2 C15 N1 0.2(5) . . . . ?
C18 N2 C15 N1 179.1(4) . . . . ?
C15 N1 C16 C17 -0.9(5) . . . . ?
Ni1 N1 C16 C17 169.9(3) . . . . ?
N1 C16 C17 N2 1.0(6) . . . . ?
C15 N2 C17 C16 -0.7(6) . . . . ?
C18 N2 C17 C16 -179.6(4) . . . . ?
C15 N2 C18 C19 114.8(5) . . . . ?
C17 N2 C18 C19 -66.4(7) . . . . ?
N2 C18 C19 C19 -64.6(8) . . . 2_355 ?
C21 N3 C20 N4 -0.2(4) . . . . ?
Ni1 N3 C20 N4 -175.5(2) . . . . ?
C22 N4 C20 N3 0.4(4) . . . . ?
C23 N4 C20 N3 176.3(3) . . . . ?
C20 N3 C21 C22 0.0(4) . . . . ?
Ni1 N3 C21 C22 175.1(2) . . . . ?
C20 N4 C22 C21 -0.4(4) . . . . ?
C23 N4 C22 C21 -176.3(3) . . . . ?
N3 C21 C22 N4 0.2(4) . . . . ?
C20 N4 C23 C24 -93.5(4) . . . . ?
C22 N4 C23 C24 81.7(5) . . . . ?
N4 C23 C24 C24 178.3(4) . . . 2_364 ?
